data_7035897
loop_
_publ_author_name
'Tyagi, Nidhi'
'Viji, Mambattakkara'
'Karunakaran, Suneesh C.'
'Varughese, Sunil'
'Ganesan, Shilpa'
'Priya, Sulochana'
'Saneesh Babu, P. S.'
'Nair, Asha S.'
'Ramaiah, Danaboyina'

_publ_section_title
;
 Enhancement in intramolecular interactions and in vitro biological
 activity of a tripodal tetradentate system upon complexation.
;
_journal_issue 35
_journal_name_full 'Dalton transactions (Cambridge, England : 2003)'
_journal_page_first 15591
_journal_page_last 15601
_journal_paper_doi 10.1039/c5dt00450k
_journal_volume 44
_journal_year 2015
_chemical_formula_sum 'C69 H60 N10 O9'
_chemical_formula_weight 1173.27
_chemical_name_systematic
;
 C69 H54 N10 O6, 3(H2 O)
;
_space_group_crystal_system triclinic
_space_group_IT_number 2
_space_group_name_Hall '-P 1'
_space_group_name_H-M_alt 'P -1'
_symmetry_space_group_name_Hall '-P 1'
_symmetry_space_group_name_H-M 'P -1'
_atom_sites_solution_hydrogens mixed
_audit_creation_method SHELXL-2013
_audit_update_record
;
2015-07-17 deposited with the CCDC.
2015-07-20 downloaded from the CCDC.
;
_cell_angle_alpha 91.408(12)
_cell_angle_beta 115.658(13)
_cell_angle_gamma 117.999(12)
_cell_formula_units_Z 2
_cell_length_a 15.68(2)
_cell_length_b 16.44(2)
_cell_length_c 17.69(2)
_cell_measurement_reflns_used 3990
_cell_measurement_temperature 302(2)
_cell_measurement_theta_max 27.3
_cell_measurement_theta_min 3.1
_cell_volume 3477(7)
_computing_cell_refinement
;
CrystalClear-SM Expert 2.0 r14k (Rigaku, 2012)
;
_computing_data_collection
;
CrystalClear-SM Expert 2.0 r14k (Rigaku, 2012)
;
_computing_data_reduction
;
CrystalClear-SM Expert 2.0 r14k (Rigaku, 2012)
;
_computing_molecular_graphics 'Mercury 3.5'
_computing_publication_material 'Word 2010'
_computing_structure_refinement 'SHELXL-2013 (Sheldrick, 2013)'
_computing_structure_solution 'SHELXL-2013 (Sheldrick, 2013)'
_diffrn_ambient_temperature 302(2)
_diffrn_measured_fraction_theta_full 0.977
_diffrn_measured_fraction_theta_max 0.973
_diffrn_measurement_device_type
;
Rigaku Saturn724+ (4x4 bin mode)
;
_diffrn_measurement_method 'profile data from \w-scans'
_diffrn_radiation_type MoK\a
_diffrn_radiation_wavelength 0.71073
_diffrn_reflns_av_R_equivalents 0.1126
_diffrn_reflns_av_unetI/netI 0.2520
_diffrn_reflns_laue_measured_fraction_full 0.977
_diffrn_reflns_laue_measured_fraction_max 0.973
_diffrn_reflns_limit_h_max 19
_diffrn_reflns_limit_h_min -13
_diffrn_reflns_limit_k_max 20
_diffrn_reflns_limit_k_min -20
_diffrn_reflns_limit_l_max 19
_diffrn_reflns_limit_l_min -22
_diffrn_reflns_number 28426
_diffrn_reflns_point_group_measured_fraction_full 0.977
_diffrn_reflns_point_group_measured_fraction_max 0.973
_diffrn_reflns_theta_full 25.242
_diffrn_reflns_theta_max 26.250
_diffrn_reflns_theta_min 2.998
_exptl_absorpt_coefficient_mu 0.076
_exptl_absorpt_correction_T_max 1.000
_exptl_absorpt_correction_T_min 0.728
_exptl_absorpt_correction_type empirical
_exptl_absorpt_process_details
;
R. H. Blessing Acta Crystallogr., Section A 1995, 51, 33-38
;
_exptl_crystal_colour Colorless
_exptl_crystal_density_diffrn 1.121
_exptl_crystal_description Prism
_exptl_crystal_F_000 1232
_exptl_crystal_size_max 0.200
_exptl_crystal_size_mid 0.200
_exptl_crystal_size_min 0.100
_platon_squeeze_details
;
 Diffuse, disordered solvent molecules could not be adequately modeled.  The
 bypass procedure in Platon (Spek, 1990) was used to remove the electronic
 contribution from these solvents. The cumulative potential solvent accessible void
 volume was 757 \A^3^ and the electron count/cell = 89. Based onthe electron count and
 TG results we assume that it could account for one molecule each of chloroform (58), methanol (18) and water (10).
 But, the reported formula reflects only the atoms used in the refinement.
;
_refine_diff_density_max 0.275
_refine_diff_density_min -0.221
_refine_diff_density_rms 0.060
_refine_ls_extinction_method none
_refine_ls_goodness_of_fit_ref 0.707
_refine_ls_hydrogen_treatment constr
_refine_ls_matrix_type full
_refine_ls_number_parameters 799
_refine_ls_number_reflns 13667
_refine_ls_number_restraints 0
_refine_ls_restrained_S_all 0.707
_refine_ls_R_factor_all 0.2087
_refine_ls_R_factor_gt 0.0886
_refine_ls_shift/su_max 0.000
_refine_ls_shift/su_mean 0.000
_refine_ls_structure_factor_coef Fsqd
_refine_ls_weighting_details 'w=1/[\s^2^(Fo^2^)+(0.0986P)^2^] where P=(Fo^2^+2Fc^2^)/3'
_refine_ls_weighting_scheme calc
_refine_ls_wR_factor_gt 0.2216
_refine_ls_wR_factor_ref 0.2532
_reflns_Friedel_coverage 0.000
_reflns_number_gt 3000
_reflns_number_total 13667
_reflns_threshold_expression 'I > 2\s(I)'
_cod_data_source_file c5dt00450k2.cif
_cod_data_source_block shelx
_cod_depositor_comments
;
The following automatic conversions were performed:

'_exptl_absorpt_correction_type' value 'Empirical' changed to
'empirical' according to
/usr/data/users/saulius/crontab/automatic-downloads/rss-feeds/RSC/lib/dictionaries/cif_core.dic
dictionary named 'cif_core.dic' version 2.4.2 from 2011-04-26.

Automatic conversion script
Id: cif_fix_values 3271 2015-04-21 07:52:19Z andrius 

 Adding full bibliography for 7035897--7035898.cif.
;
_cod_original_cell_volume 3477(9)
_cod_database_code 7035897
_audit_block_doi 10.5517/cc133z9h
_shelx_space_group_comment
;
The symmetry employed for this shelxl refinement is uniquely defined
by the following loop, which should always be used as a source of
symmetry information in preference to the above space-group names.
They are only intended as comments.
;
_shelx_estimated_absorpt_t_min 0.985
_shelx_estimated_absorpt_t_max 0.992
_shelxl_version_number 2013-4

loop_
_space_group_symop_operation_xyz
'x, y, z'
'-x, -y, -z'

loop_
_atom_site_label
_atom_site_type_symbol
_atom_site_fract_x
_atom_site_fract_y
_atom_site_fract_z
_atom_site_U_iso_or_equiv
_atom_site_adp_type
_atom_site_occupancy
_atom_site_site_symmetry_order
_atom_site_calc_flag
_atom_site_refinement_flags_posn
_atom_site_refinement_flags_adp
C11 C 0.8288(4) 0.0892(4) 0.4287(3) 0.0646(15) Uani 1 1 d . .
H11A H 0.8083 0.0849 0.3679 0.078 Uiso 1 1 calc R U
H11B H 0.7791 0.0271 0.4315 0.078 Uiso 1 1 calc R U
C12 C 0.9461(4) 0.1139(4) 0.4803(3) 0.0602(14) Uani 1 1 d . .
C13 C 1.1233(5) 0.1729(4) 0.5320(4) 0.0772(16) Uani 1 1 d . .
C14 C 1.2354(6) 0.2223(5) 0.5479(5) 0.097(2) Uani 1 1 d . .
H14 H 1.2570 0.2587 0.5130 0.117 Uiso 1 1 calc R U
C15 C 1.3093(5) 0.2113(6) 0.6203(6) 0.126(3) Uani 1 1 d . .
H15 H 1.3833 0.2423 0.6335 0.151 Uiso 1 1 calc R U
C16 C 1.2804(6) 0.1566(5) 0.6751(4) 0.103(2) Uani 1 1 d . .
H16 H 1.3343 0.1519 0.7219 0.123 Uiso 1 1 calc R U
C17 C 1.1738(6) 0.1110(4) 0.6592(3) 0.0826(17) Uani 1 1 d . .
H17 H 1.1534 0.0748 0.6947 0.099 Uiso 1 1 calc R U
C18 C 1.0935(5) 0.1203(4) 0.5861(3) 0.0733(16) Uani 1 1 d . .
C19 C 0.9145(4) 0.0221(4) 0.5912(3) 0.0712(16) Uani 1 1 d . .
H19A H 0.9308 -0.0276 0.6041 0.085 Uiso 1 1 calc R U
H19B H 0.8355 -0.0089 0.5488 0.085 Uiso 1 1 calc R U
C21 C 0.8597(4) 0.2496(4) 0.4322(3) 0.0629(15) Uani 1 1 d . .
H21A H 0.9288 0.2634 0.4354 0.076 Uiso 1 1 calc R U
H21B H 0.8058 0.2352 0.3713 0.076 Uiso 1 1 calc R U
C22 C 0.8802(4) 0.3342(4) 0.4832(3) 0.0615(15) Uani 1 1 d . .
C23 C 0.8614(5) 0.4428(5) 0.5317(4) 0.0668(15) Uani 1 1 d . .
C24 C 0.8231(6) 0.4970(6) 0.5471(4) 0.094(2) Uani 1 1 d . .
H24 H 0.7493 0.4795 0.5115 0.112 Uiso 1 1 calc R U
C25 C 0.9008(9) 0.5816(6) 0.6199(6) 0.117(3) Uani 1 1 d . .
H25 H 0.8764 0.6192 0.6324 0.140 Uiso 1 1 calc R U
C26 C 1.0104(8) 0.6091(6) 0.6719(5) 0.107(2) Uani 1 1 d . .
H26 H 1.0596 0.6670 0.7162 0.128 Uiso 1 1 calc R U
C27 C 1.0483(6) 0.5541(5) 0.6602(3) 0.0853(19) Uani 1 1 d . .
H27 H 1.1215 0.5707 0.6969 0.102 Uiso 1 1 calc R U
C28 C 0.9707(5) 0.4701(4) 0.5894(3) 0.0698(16) Uani 1 1 d . .
C29 C 1.0849(4) 0.3976(4) 0.5967(3) 0.0731(17) Uani 1 1 d . .
H29A H 1.1497 0.4628 0.6228 0.088 Uiso 1 1 calc R U
H29B H 1.0876 0.3662 0.5513 0.088 Uiso 1 1 calc R U
C31 C 0.6967(4) 0.1238(4) 0.4358(3) 0.0654(14) Uani 1 1 d . .
H31A H 0.6508 0.0906 0.3736 0.078 Uiso 1 1 calc R U
H31B H 0.6870 0.1764 0.4453 0.078 Uiso 1 1 calc R U
C32 C 0.6582(4) 0.0556(4) 0.4849(3) 0.0591(14) Uani 1 1 d . .
C33 C 0.5980(4) -0.0727(5) 0.5214(4) 0.0699(15) Uani 1 1 d . .
C34 C 0.5583(4) -0.1655(5) 0.5301(4) 0.097(2) Uani 1 1 d . .
H34 H 0.5445 -0.2152 0.4912 0.117 Uiso 1 1 calc R U
C35 C 0.5398(5) -0.1801(7) 0.6038(6) 0.119(3) Uani 1 1 d . .
H35 H 0.5138 -0.2411 0.6118 0.143 Uiso 1 1 calc R U
C36 C 0.5588(6) -0.1083(8) 0.6623(5) 0.113(3) Uani 1 1 d . .
H36 H 0.5411 -0.1218 0.7062 0.135 Uiso 1 1 calc R U
C37 C 0.6027(5) -0.0193(6) 0.6553(4) 0.100(2) Uani 1 1 d . .
H37 H 0.6205 0.0307 0.6965 0.120 Uiso 1 1 calc R U
C38 C 0.6225(4) -0.0009(5) 0.5846(3) 0.0671(15) Uani 1 1 d . .
C39 C 0.6934(4) 0.1767(5) 0.6044(3) 0.0887(19) Uani 1 1 d . .
H39A H 0.6601 0.1681 0.6410 0.106 Uiso 1 1 calc R U
H39B H 0.6641 0.2057 0.5612 0.106 Uiso 1 1 calc R U
C110 C 0.9412(4) 0.0813(4) 0.6742(3) 0.0684(15) Uani 1 1 d . .
H11C H 0.9108 0.1219 0.6598 0.082 Uiso 1 1 calc R U
H11D H 1.0217 0.1224 0.7119 0.082 Uiso 1 1 calc R U
C111 C 0.8900(4) 0.0136(4) 0.7231(3) 0.0812(18) Uani 1 1 d . .
H11E H 0.8173 0.0035 0.7061 0.097 Uiso 1 1 calc R U
H11F H 0.8794 -0.0484 0.7057 0.097 Uiso 1 1 calc R U
C112 C 0.9358(5) 0.1016(4) 0.8648(3) 0.0755(17) Uani 1 1 d . .
C113 C 0.9989(6) 0.1291(4) 0.9601(4) 0.0777(17) Uani 1 1 d . .
C114 C 0.9654(7) 0.1623(5) 1.0085(5) 0.129(3) Uani 1 1 d . .
H114 H 0.9027 0.1667 0.9796 0.154 Uiso 1 1 calc R U
C115 C 1.0269(10) 0.1899(7) 1.1031(6) 0.156(4) Uani 1 1 d . .
H115 H 1.0039 0.2114 1.1352 0.187 Uiso 1 1 calc R U
C116 C 1.1136(10) 0.1844(7) 1.1418(6) 0.143(4) Uani 1 1 d . .
H116 H 1.1524 0.2037 1.2027 0.171 Uiso 1 1 calc R U
C117 C 1.2534(10) 0.1455(9) 1.1402(6) 0.191(7) Uani 1 1 d . .
H117 H 1.2970 0.1652 1.2009 0.230 Uiso 1 1 calc R U
C118 C 1.2823(9) 0.1116(8) 1.0904(6) 0.159(4) Uani 1 1 d . .
H118 H 1.3469 0.1098 1.1181 0.191 Uiso 1 1 calc R U
C119 C 1.2165(6) 0.0784(5) 0.9966(5) 0.128(3) Uani 1 1 d . .
H119 H 1.2370 0.0537 0.9643 0.153 Uiso 1 1 calc R U
C120 C 1.1249(5) 0.0833(5) 0.9559(4) 0.089(2) Uani 1 1 d . .
C121 C 1.0885(5) 0.1209(4) 1.0022(3) 0.084(2) Uani 1 1 d . .
C122 C 1.1563(8) 0.1508(5) 1.0991(4) 0.132(3) Uani 1 1 d . .
C123 C 1.0555(5) 0.0472(5) 0.8575(4) 0.0790(17) Uani 1 1 d . .
C210 C 1.0928(4) 0.3445(4) 0.6671(3) 0.0718(17) Uani 1 1 d . .
H21C H 1.0340 0.2771 0.6393 0.086 Uiso 1 1 calc R U
H21D H 1.0791 0.3698 0.7078 0.086 Uiso 1 1 calc R U
C211 C 1.2060(4) 0.3523(4) 0.7191(3) 0.0769(17) Uani 1 1 d . .
H21E H 1.1930 0.2882 0.7165 0.092 Uiso 1 1 calc R U
H21F H 1.2508 0.3824 0.6921 0.092 Uiso 1 1 calc R U
C212 C 1.2546(4) 0.3561(4) 0.8734(3) 0.0624(15) Uani 1 1 d . .
C213 C 1.3208(4) 0.4124(4) 0.9653(3) 0.0673(15) Uani 1 1 d . .
C214 C 1.3157(5) 0.3640(5) 1.0282(4) 0.098(2) Uani 1 1 d . .
H214 H 1.2719 0.2973 1.0128 0.118 Uiso 1 1 calc R U
C215 C 1.3809(6) 0.4214(7) 1.1179(4) 0.123(3) Uani 1 1 d . .
H215 H 1.3762 0.3909 1.1609 0.147 Uiso 1 1 calc R U
C216 C 1.4471(6) 0.5158(8) 1.1412(4) 0.126(3) Uani 1 1 d . .
H216 H 1.4881 0.5494 1.2002 0.152 Uiso 1 1 calc R U
C217 C 1.5277(6) 0.6672(7) 1.1052(5) 0.125(3) Uani 1 1 d . .
H217 H 1.5702 0.7021 1.1640 0.150 Uiso 1 1 calc R U
C218 C 1.5341(6) 0.7142(6) 1.0439(6) 0.144(3) Uani 1 1 d . .
H218 H 1.5807 0.7807 1.0601 0.172 Uiso 1 1 calc R U
C219 C 1.4683(5) 0.6597(5) 0.9547(5) 0.115(2) Uani 1 1 d . .
H219 H 1.4728 0.6919 0.9128 0.138 Uiso 1 1 calc R U
C220 C 1.3987(4) 0.5622(4) 0.9277(3) 0.0757(16) Uani 1 1 d . .
C221 C 1.3908(4) 0.5133(5) 0.9904(3) 0.0690(16) Uani 1 1 d . .
C222 C 1.4580(5) 0.5669(6) 1.0811(4) 0.0892(19) Uani 1 1 d . .
C223 C 1.3341(4) 0.5094(5) 0.8335(4) 0.0768(16) Uani 1 1 d . .
C310 C 0.8218(4) 0.2449(4) 0.6616(3) 0.0750(17) Uani 1 1 d . .
H31C H 0.8514 0.2151 0.7035 0.090 Uiso 1 1 calc R U
H31D H 0.8550 0.2553 0.6247 0.090 Uiso 1 1 calc R U
C311 C 0.8538(5) 0.3414(4) 0.7103(3) 0.0769(17) Uani 1 1 d . .
H31E H 0.9198 0.3920 0.7111 0.092 Uiso 1 1 calc R U
H31F H 0.7936 0.3522 0.6788 0.092 Uiso 1 1 calc R U
C312 C 0.9869(5) 0.3758(4) 0.8675(3) 0.0686(15) Uani 1 1 d . .
C313 C 1.0131(5) 0.3895(4) 0.9578(3) 0.0659(15) Uani 1 1 d . .
C314 C 1.1158(5) 0.4220(4) 1.0242(4) 0.0849(18) Uani 1 1 d . .
H314 H 1.1721 0.4350 1.0120 0.102 Uiso 1 1 calc R U
C315 C 1.1422(6) 0.4373(5) 1.1131(4) 0.099(2) Uani 1 1 d . .
H315 H 1.2143 0.4586 1.1577 0.119 Uiso 1 1 calc R U
C316 C 1.0635(7) 0.4212(4) 1.1319(4) 0.101(2) Uani 1 1 d . .
H316 H 1.0818 0.4325 1.1902 0.121 Uiso 1 1 calc R U
C317 C 0.8658(7) 0.3656(5) 1.0833(4) 0.111(2) Uani 1 1 d . .
H317 H 0.8816 0.3718 1.1409 0.134 Uiso 1 1 calc R U
C318 C 0.7594(7) 0.3355(6) 1.0186(5) 0.138(3) Uani 1 1 d . .
H318 H 0.7049 0.3253 1.0324 0.165 Uiso 1 1 calc R U
C319 C 0.7337(6) 0.3202(5) 0.9290(4) 0.118(2) Uani 1 1 d . .
H319 H 0.6613 0.2980 0.8843 0.141 Uiso 1 1 calc R U
C320 C 0.8170(5) 0.3385(4) 0.9084(3) 0.0762(17) Uani 1 1 d . .
C321 C 0.9255(5) 0.3705(4) 0.9766(3) 0.0689(15) Uani 1 1 d . .
C322 C 0.9513(5) 0.3871(4) 1.0652(3) 0.0795(17) Uani 1 1 d . .
C323 C 0.7906(5) 0.3269(4) 0.8173(4) 0.0810(18) Uani 1 1 d . .
N1 N 0.8165(3) 0.1632(3) 0.4637(2) 0.0564(11) Uani 1 1 d . .
N12 N 1.0277(4) 0.1672(3) 0.4652(3) 0.0774(14) Uani 1 1 d . .
N19 N 0.9815(3) 0.0838(3) 0.5532(2) 0.0628(12) Uani 1 1 d . .
N22 N 0.8069(4) 0.3597(4) 0.4681(2) 0.0672(13) Uani 1 1 d . .
N28 N 0.9839(3) 0.4011(3) 0.5565(2) 0.0624(12) Uani 1 1 d . .
N32 N 0.6214(3) -0.0366(4) 0.4599(2) 0.0675(12) Uani 1 1 d . .
N38 N 0.6617(3) 0.0808(4) 0.5588(3) 0.0694(12) Uani 1 1 d . .
N111 N 0.9625(4) 0.0540(3) 0.8195(2) 0.0686(13) Uani 1 1 d . .
N211 N 1.2694(3) 0.4094(3) 0.8129(2) 0.0612(11) Uani 1 1 d . .
N311 N 0.8768(4) 0.3475(3) 0.8011(2) 0.0632(12) Uani 1 1 d . .
O112 O 0.8590(4) 0.1143(3) 0.8225(3) 0.1072(15) Uani 1 1 d . .
O123 O 1.0754(4) 0.0111(3) 0.8127(3) 0.1087(15) Uani 1 1 d . .
O212 O 1.1906(3) 0.2705(3) 0.8479(2) 0.0958(14) Uani 1 1 d . .
O223 O 1.3339(3) 0.5478(3) 0.7746(3) 0.1149(17) Uani 1 1 d . .
O312 O 1.0558(3) 0.3909(3) 0.8459(2) 0.0937(13) Uani 1 1 d . .
O323 O 0.6973(3) 0.3003(3) 0.7566(2) 0.1100(15) Uani 1 1 d . .
O100 O 0.4986(4) 0.1280(4) 0.7244(3) 0.1294(17) Uani 1 1 d G .
H10A H 0.4683 0.0937 0.6729 0.194 Uiso 1 1 d G U
H10B H 0.5544 0.1823 0.7340 0.194 Uiso 1 1 d G U
O101 O 1.3833(5) 0.7044(5) 0.7081(4) 0.210(3) Uani 1 1 d G .
H10C H 1.3496 0.7015 0.6544 0.315 Uiso 1 1 d G U
H10D H 1.3531 0.6485 0.7144 0.315 Uiso 1 1 d G U
O102 O 1.0095(7) 0.1787(4) 0.2956(4) 0.233(4) Uani 1 1 d . .

loop_
_atom_site_aniso_label
_atom_site_aniso_U_11
_atom_site_aniso_U_22
_atom_site_aniso_U_33
_atom_site_aniso_U_23
_atom_site_aniso_U_13
_atom_site_aniso_U_12
C11 0.079(4) 0.047(4) 0.054(3) 0.010(2) 0.034(3) 0.024(3)
C12 0.071(4) 0.053(4) 0.059(3) 0.010(3) 0.040(3) 0.029(3)
C13 0.086(5) 0.075(5) 0.071(3) 0.000(3) 0.046(4) 0.038(4)
C14 0.079(5) 0.084(5) 0.124(5) 0.004(4) 0.064(4) 0.030(4)
C15 0.055(4) 0.117(7) 0.154(7) -0.053(6) 0.040(5) 0.026(5)
C16 0.071(5) 0.091(6) 0.106(5) -0.014(4) 0.035(4) 0.027(4)
C17 0.094(5) 0.068(5) 0.074(4) -0.004(3) 0.034(4) 0.044(4)
C18 0.069(4) 0.064(4) 0.064(3) -0.007(3) 0.027(3) 0.026(3)
C19 0.086(4) 0.073(4) 0.054(3) 0.007(3) 0.036(3) 0.042(3)
C21 0.064(3) 0.049(4) 0.054(3) 0.012(3) 0.028(3) 0.017(3)
C22 0.065(4) 0.060(4) 0.046(3) 0.025(3) 0.027(3) 0.025(3)
C23 0.081(4) 0.069(5) 0.077(4) 0.038(3) 0.050(4) 0.049(4)
C24 0.120(6) 0.096(6) 0.097(4) 0.053(4) 0.071(4) 0.063(5)
C25 0.194(9) 0.107(8) 0.139(7) 0.071(6) 0.128(7) 0.101(8)
C26 0.173(8) 0.075(6) 0.115(5) 0.054(5) 0.096(6) 0.072(6)
C27 0.117(5) 0.066(5) 0.057(3) 0.030(3) 0.045(3) 0.037(4)
C28 0.103(5) 0.051(4) 0.069(3) 0.028(3) 0.059(4) 0.036(4)
C29 0.062(4) 0.088(5) 0.056(3) 0.021(3) 0.031(3) 0.029(3)
C31 0.068(4) 0.056(4) 0.065(3) 0.014(3) 0.031(3) 0.030(3)
C32 0.052(3) 0.055(4) 0.056(3) 0.013(3) 0.025(2) 0.022(3)
C33 0.061(4) 0.053(4) 0.084(4) 0.020(3) 0.034(3) 0.025(3)
C34 0.066(4) 0.079(6) 0.124(5) 0.035(4) 0.040(4) 0.030(4)
C35 0.076(5) 0.151(9) 0.147(6) 0.118(7) 0.062(5) 0.064(5)
C36 0.091(5) 0.166(10) 0.092(5) 0.056(6) 0.056(4) 0.068(6)
C37 0.062(4) 0.137(8) 0.068(4) 0.034(4) 0.024(3) 0.038(5)
C38 0.046(3) 0.073(5) 0.070(3) 0.022(3) 0.025(3) 0.027(3)
C39 0.063(4) 0.083(5) 0.088(4) 0.005(3) 0.034(3) 0.020(4)
C110 0.089(4) 0.069(4) 0.063(3) 0.030(3) 0.043(3) 0.048(3)
C111 0.078(4) 0.063(4) 0.062(3) -0.004(3) 0.036(3) 0.011(3)
C112 0.073(4) 0.075(5) 0.072(4) 0.040(3) 0.033(3) 0.038(4)
C113 0.119(5) 0.072(5) 0.070(4) 0.031(3) 0.062(4) 0.056(4)
C114 0.220(8) 0.073(5) 0.136(6) 0.059(5) 0.120(6) 0.078(6)
C115 0.260(13) 0.128(8) 0.090(6) 0.056(6) 0.117(7) 0.083(9)
C116 0.222(12) 0.091(7) 0.071(5) 0.024(5) 0.065(7) 0.062(8)
C117 0.135(9) 0.207(13) 0.096(7) 0.089(8) -0.006(6) 0.054(8)
C118 0.146(8) 0.173(10) 0.111(7) 0.069(7) 0.026(7) 0.085(7)
C119 0.107(6) 0.119(7) 0.124(6) 0.062(5) 0.036(5) 0.057(5)
C120 0.080(5) 0.092(6) 0.083(4) 0.053(4) 0.031(4) 0.046(4)
C121 0.088(5) 0.069(5) 0.057(3) 0.030(3) 0.028(3) 0.023(4)
C122 0.161(8) 0.070(6) 0.065(4) 0.021(4) 0.038(5) 0.010(5)
C123 0.101(5) 0.069(5) 0.085(4) 0.036(3) 0.054(4) 0.050(4)
C210 0.051(3) 0.086(5) 0.057(3) 0.027(3) 0.024(2) 0.024(3)
C211 0.079(4) 0.111(5) 0.044(2) 0.020(3) 0.025(3) 0.058(4)
C212 0.050(3) 0.050(4) 0.060(3) 0.017(3) 0.015(3) 0.019(3)
C213 0.061(4) 0.074(5) 0.052(3) 0.018(3) 0.019(3) 0.034(3)
C214 0.095(5) 0.101(6) 0.083(4) 0.035(4) 0.039(4) 0.046(4)
C215 0.099(6) 0.171(9) 0.059(4) 0.037(5) 0.028(4) 0.055(6)
C216 0.073(5) 0.184(10) 0.058(4) -0.022(5) 0.011(4) 0.048(6)
C217 0.096(6) 0.121(8) 0.089(5) -0.032(5) 0.016(4) 0.039(6)
C218 0.073(5) 0.106(8) 0.138(6) -0.057(6) 0.013(5) 0.009(5)
C219 0.079(5) 0.060(5) 0.137(5) 0.015(4) 0.029(4) 0.013(4)
C220 0.067(4) 0.051(4) 0.077(4) 0.009(3) 0.027(3) 0.018(3)
C221 0.051(3) 0.075(5) 0.059(3) -0.007(3) 0.015(3) 0.031(3)
C222 0.080(5) 0.089(6) 0.071(4) -0.002(4) 0.021(4) 0.042(4)
C223 0.059(4) 0.063(5) 0.098(4) 0.016(4) 0.038(3) 0.027(4)
C310 0.080(4) 0.098(5) 0.058(3) 0.022(3) 0.042(3) 0.049(4)
C311 0.108(4) 0.063(4) 0.066(3) 0.017(3) 0.057(3) 0.038(4)
C312 0.072(4) 0.059(4) 0.069(3) 0.004(3) 0.041(3) 0.027(3)
C313 0.092(4) 0.055(4) 0.049(3) 0.013(2) 0.035(3) 0.039(3)
C314 0.091(5) 0.076(5) 0.084(4) 0.010(3) 0.044(4) 0.042(4)
C315 0.099(5) 0.118(6) 0.081(4) 0.021(4) 0.040(4) 0.065(5)
C316 0.131(6) 0.077(5) 0.064(3) 0.008(3) 0.041(4) 0.042(5)
C317 0.144(7) 0.123(7) 0.083(4) 0.032(4) 0.076(5) 0.066(6)
C318 0.149(7) 0.175(9) 0.108(5) 0.026(5) 0.100(5) 0.069(7)
C319 0.106(5) 0.131(7) 0.091(4) 0.010(4) 0.050(4) 0.046(5)
C320 0.073(4) 0.092(5) 0.062(3) 0.008(3) 0.047(3) 0.032(4)
C321 0.097(4) 0.055(4) 0.058(3) 0.017(3) 0.049(3) 0.034(3)
C322 0.101(5) 0.071(5) 0.069(3) 0.015(3) 0.052(4) 0.040(4)
C323 0.069(4) 0.080(5) 0.069(3) 0.011(3) 0.033(3) 0.024(4)
N1 0.060(3) 0.057(3) 0.051(2) 0.018(2) 0.031(2) 0.028(2)
N12 0.074(3) 0.071(4) 0.067(3) 0.004(2) 0.045(3) 0.017(3)
N19 0.061(3) 0.054(3) 0.055(2) 0.006(2) 0.029(2) 0.018(2)
N22 0.072(3) 0.070(4) 0.061(2) 0.032(3) 0.030(2) 0.042(3)
N28 0.065(3) 0.058(3) 0.059(2) 0.028(2) 0.034(2) 0.026(3)
N32 0.061(3) 0.056(3) 0.062(2) 0.010(2) 0.029(2) 0.017(3)
N38 0.063(3) 0.060(4) 0.068(3) 0.004(3) 0.032(2) 0.022(3)
N111 0.077(3) 0.075(4) 0.061(3) 0.028(2) 0.039(2) 0.042(3)
N211 0.055(3) 0.058(3) 0.060(2) 0.011(2) 0.022(2) 0.030(3)
N311 0.083(3) 0.055(3) 0.051(2) 0.015(2) 0.039(2) 0.032(3)
O112 0.127(4) 0.130(4) 0.105(3) 0.058(3) 0.069(3) 0.085(3)
O123 0.140(4) 0.103(4) 0.130(3) 0.046(3) 0.087(3) 0.080(3)
O212 0.094(3) 0.063(3) 0.074(2) 0.015(2) 0.023(2) 0.020(3)
O223 0.111(3) 0.093(4) 0.090(3) 0.051(3) 0.038(2) 0.031(3)
O312 0.084(3) 0.110(4) 0.086(2) 0.011(2) 0.054(2) 0.042(3)
O323 0.078(3) 0.142(5) 0.083(2) 0.019(3) 0.036(2) 0.045(3)
O100 0.095(4) 0.136(5) 0.100(3) 0.002(3) 0.041(3) 0.031(3)
O101 0.135(5) 0.182(7) 0.162(4) 0.116(4) 0.029(4) 0.018(4)
O102 0.499(11) 0.136(5) 0.195(5) 0.094(4) 0.267(7) 0.174(6)

loop_
_atom_type_symbol
_atom_type_description
_atom_type_scat_dispersion_real
_atom_type_scat_dispersion_imag
_atom_type_scat_source
C C 0.0033 0.0016 'International Tables Vol C Tables 4.2.6.8 and 6.1.1.4'
H H 0.0000 0.0000 'International Tables Vol C Tables 4.2.6.8 and 6.1.1.4'
N N 0.0061 0.0033 'International Tables Vol C Tables 4.2.6.8 and 6.1.1.4'
O O 0.0106 0.0060 'International Tables Vol C Tables 4.2.6.8 and 6.1.1.4'

loop_
_geom_angle_atom_site_label_1
_geom_angle_atom_site_label_2
_geom_angle_atom_site_label_3
_geom_angle
N1 C11 C12 110.2(4)
N12 C12 N19 112.1(5)
N12 C12 C11 126.2(5)
N19 C12 C11 121.6(4)
C18 C13 N12 108.5(5)
C18 C13 C14 121.8(6)
N12 C13 C14 129.8(6)
C15 C14 C13 114.3(6)
C14 C15 C16 125.0(6)
C17 C16 C15 119.8(7)
C16 C17 C18 118.1(6)
N19 C18 C13 106.8(5)
N19 C18 C17 132.1(6)
C13 C18 C17 121.1(6)
N19 C19 C110 110.9(4)
C22 C21 N1 112.4(4)
N22 C22 N28 110.6(5)
N22 C22 C21 126.4(5)
N28 C22 C21 123.0(5)
N22 C23 C24 130.0(7)
N22 C23 C28 111.4(6)
C24 C23 C28 118.6(7)
C23 C24 C25 117.3(7)
C26 C25 C24 122.0(8)
C27 C26 C25 121.4(8)
C26 C27 C28 116.1(7)
C23 C28 N28 104.8(5)
C23 C28 C27 124.4(7)
N28 C28 C27 130.6(7)
N28 C29 C210 113.9(4)
N1 C31 C32 112.0(4)
N32 C32 N38 113.3(4)
N32 C32 C31 122.1(5)
N38 C32 C31 124.6(5)
N32 C33 C38 110.7(6)
N32 C33 C34 130.3(6)
C38 C33 C34 118.9(6)
C33 C34 C35 115.9(7)
C36 C35 C34 123.5(8)
C37 C36 C35 119.1(8)
C36 C37 C38 119.8(8)
N38 C38 C33 104.7(5)
N38 C38 C37 132.7(7)
C33 C38 C37 122.5(6)
N38 C39 C310 111.6(5)
C19 C110 C111 110.0(4)
N111 C111 C110 112.0(4)
O112 C112 N111 119.0(5)
O112 C112 C113 123.9(7)
N111 C112 C113 117.1(6)
C121 C113 C114 119.5(6)
C121 C113 C112 120.6(6)
C114 C113 C112 119.9(7)
C113 C114 C115 120.7(8)
C116 C115 C114 118.9(11)
C115 C116 C122 125.6(10)
C118 C117 C122 119.8(10)
C117 C118 C119 122.2(11)
C120 C119 C118 119.2(9)
C119 C120 C121 123.1(6)
C119 C120 C123 118.9(7)
C121 C120 C123 118.0(6)
C113 C121 C120 122.3(5)
C113 C121 C122 121.9(8)
C120 C121 C122 115.9(8)
C117 C122 C116 127.0(8)
C117 C122 C121 119.6(10)
C116 C122 C121 113.4(10)
O123 C123 N111 120.0(5)
O123 C123 C120 123.6(6)
N111 C123 C120 116.3(6)
C29 C210 C211 114.5(4)
N211 C211 C210 112.2(4)
O212 C212 N211 120.3(4)
O212 C212 C213 123.9(5)
N211 C212 C213 115.8(5)
C214 C213 C221 120.4(5)
C214 C213 C212 118.6(6)
C221 C213 C212 121.0(5)
C213 C214 C215 117.3(6)
C216 C215 C214 122.1(7)
C215 C216 C222 122.6(6)
C218 C217 C222 120.9(7)
C217 C218 C219 118.6(8)
C220 C219 C218 122.9(7)
C219 C220 C221 118.9(6)
C219 C220 C223 120.2(6)
C221 C220 C223 120.9(5)
C220 C221 C213 120.7(5)
C220 C221 C222 119.0(6)
C213 C221 C222 120.2(6)
C216 C222 C217 123.0(7)
C216 C222 C221 117.3(7)
C217 C222 C221 119.7(7)
O223 C223 N211 119.7(5)
O223 C223 C220 124.5(6)
N211 C223 C220 115.8(5)
C311 C310 C39 111.5(5)
N311 C311 C310 113.2(4)
O312 C312 N311 118.3(5)
O312 C312 C313 123.0(5)
N311 C312 C313 118.6(5)
C314 C313 C321 119.0(5)
C314 C313 C312 122.4(5)
C321 C313 C312 118.6(5)
C313 C314 C315 122.5(6)
C316 C315 C314 119.6(6)
C315 C316 C322 122.0(6)
C318 C317 C322 122.1(6)
C317 C318 C319 118.7(6)
C320 C319 C318 120.6(6)
C321 C320 C319 119.1(5)
C321 C320 C323 121.2(5)
C319 C320 C323 119.7(6)
C320 C321 C322 120.4(5)
C320 C321 C313 120.6(4)
C322 C321 C313 119.0(5)
C317 C322 C321 119.0(6)
C317 C322 C316 122.9(6)
C321 C322 C316 118.0(6)
O323 C323 N311 120.1(5)
O323 C323 C320 122.7(5)
N311 C323 C320 117.2(5)
C11 N1 C31 110.4(4)
C11 N1 C21 110.0(4)
C31 N1 C21 109.8(4)
C12 N12 C13 105.8(4)
C12 N19 C18 106.8(4)
C12 N19 C19 128.3(4)
C18 N19 C19 124.8(4)
C22 N22 C23 106.5(5)
C22 N28 C28 106.7(5)
C22 N28 C29 127.8(5)
C28 N28 C29 125.4(5)
C32 N32 C33 104.3(4)
C32 N38 C38 107.0(5)
C32 N38 C39 128.4(5)
C38 N38 C39 124.4(5)
C123 N111 C112 124.8(5)
C123 N111 C111 116.8(5)
C112 N111 C111 118.3(5)
C223 N211 C212 125.5(4)
C223 N211 C211 118.0(4)
C212 N211 C211 116.4(5)
C323 N311 C312 123.8(4)
C323 N311 C311 118.2(4)
C312 N311 C311 118.1(4)

loop_
_geom_bond_atom_site_label_1
_geom_bond_atom_site_label_2
_geom_bond_distance
C11 N1 1.480(6)
C11 C12 1.485(7)
C12 N12 1.316(5)
C12 N19 1.374(6)
C13 C18 1.390(7)
C13 N12 1.407(7)
C13 C14 1.430(8)
C14 C15 1.392(9)
C15 C16 1.412(10)
C16 C17 1.356(8)
C17 C18 1.437(7)
C18 N19 1.374(6)
C19 N19 1.493(6)
C19 C110 1.514(6)
C21 C22 1.457(7)
C21 N1 1.501(6)
C22 N22 1.327(6)
C22 N28 1.399(6)
C23 N22 1.363(7)
C23 C24 1.364(8)
C23 C28 1.385(7)
C24 C25 1.429(9)
C25 C26 1.373(9)
C26 C27 1.348(8)
C27 C28 1.406(7)
C28 N28 1.399(7)
C29 N28 1.461(6)
C29 C210 1.532(6)
C31 N1 1.492(6)
C31 C32 1.498(6)
C32 N32 1.325(6)
C32 N38 1.331(6)
C33 N32 1.357(6)
C33 C38 1.389(7)
C33 C34 1.395(8)
C34 C35 1.456(9)
C35 C36 1.378(10)
C36 C37 1.330(10)
C37 C38 1.420(7)
C38 N38 1.375(7)
C39 N38 1.496(7)
C39 C310 1.547(7)
C110 C111 1.564(6)
C111 N111 1.482(6)
C112 O112 1.231(6)
C112 N111 1.414(7)
C112 C113 1.457(7)
C113 C121 1.349(8)
C113 C114 1.394(8)
C114 C115 1.446(10)
C115 C116 1.279(12)
C116 C122 1.446(12)
C117 C118 1.361(14)
C117 C122 1.422(13)
C118 C119 1.435(10)
C119 C120 1.343(9)
C120 C121 1.445(8)
C120 C123 1.507(8)
C121 C122 1.483(8)
C123 O123 1.201(6)
C123 N111 1.377(7)
C210 C211 1.543(6)
C211 N211 1.497(6)
C212 O212 1.201(6)
C212 N211 1.428(6)
C212 C213 1.463(7)
C213 C214 1.391(7)
C213 C221 1.409(7)
C214 C215 1.439(9)
C215 C216 1.320(10)
C216 C222 1.391(9)
C217 C218 1.358(10)
C217 C222 1.402(9)
C218 C219 1.418(9)
C219 C220 1.362(8)
C220 C221 1.402(7)
C220 C223 1.482(7)
C221 C222 1.434(7)
C223 O223 1.231(6)
C223 N211 1.396(7)
C310 C311 1.523(7)
C311 N311 1.475(5)
C312 O312 1.218(5)
C312 N311 1.428(6)
C312 C313 1.449(6)
C313 C314 1.334(7)
C313 C321 1.447(7)
C314 C315 1.422(8)
C315 C316 1.325(8)
C316 C322 1.430(8)
C317 C318 1.372(9)
C317 C322 1.399(8)
C318 C319 1.439(8)
C319 C320 1.406(7)
C320 C321 1.405(7)
C320 C323 1.463(7)
C321 C322 1.422(7)
C323 O323 1.225(6)
C323 N311 1.391(6)

loop_
_platon_squeeze_void_nr
_platon_squeeze_void_average_x
_platon_squeeze_void_average_y
_platon_squeeze_void_average_z
_platon_squeeze_void_volume
_platon_squeeze_void_count_electrons
_platon_squeeze_void_content
1 0.500 1.000 1.000 402 48 ' '
2 0.500 0.500 0.500 355 41 ' '
